data_4510879
loop_
_publ_author_name
'George, Fanny'
'Tumanov, Nikolay'
'Norberg, Bernadette'
'Robeyns, Koen'
'Filinchuk, Yaroslav'
'Wouters, Johan'
'Leyssens, Tom'

_publ_section_title
;
 Does Chirality Influence the Tendency toward Cocrystal Formation?
;
_journal_issue 6
_journal_name_full 'Crystal Growth &amp; Design'
_journal_page_first 2880
_journal_paper_doi 10.1021/cg500181t
_journal_volume 14
_journal_year 2014
_chemical_formula_moiety 'C8 H14 N2 O2, C2 H2 O4'
_chemical_formula_sum 'C10 H16 N2 O6'
_chemical_formula_weight 260.25
_chemical_name_systematic
;
 ?
;
_space_group_IT_number 14
_symmetry_cell_setting monoclinic
_symmetry_space_group_name_Hall '-P 2ybc'
_symmetry_space_group_name_H-M 'P 1 21/c 1'
_atom_sites_solution_hydrogens geom
_atom_sites_solution_primary direct
_atom_sites_solution_secondary difmap
_audit_creation_method SHELXL-97
_cell_angle_alpha 90.00
_cell_angle_beta 100.085(4)
_cell_angle_gamma 90.00
_cell_formula_units_Z 4
_cell_length_a 5.7253(2)
_cell_length_b 20.2528(7)
_cell_length_c 10.9457(5)
_cell_measurement_reflns_used 4379
_cell_measurement_temperature 293(2)
_cell_measurement_theta_max 29.1025
_cell_measurement_theta_min 3.5541
_cell_volume 1249.58(9)
_computing_cell_refinement
;
CrysAlisPro, Agilent Technologies,
Version 1.171.35.21 (release 20-01-2012 CrysAlis171 .NET)
(compiled Jan 23 2012,18:06:46)
;
_computing_data_collection
;
CrysAlisPro, Agilent Technologies,
Version 1.171.35.21 (release 20-01-2012 CrysAlis171 .NET)
(compiled Jan 23 2012,18:06:46)
;
_computing_data_reduction
;
CrysAlisPro, Agilent Technologies,
Version 1.171.35.21 (release 20-01-2012 CrysAlis171 .NET)
(compiled Jan 23 2012,18:06:46)
;
_computing_structure_refinement 'SHELXL-97 (Sheldrick, 1997)'
_computing_structure_solution sir2011
_diffrn_ambient_temperature 293(2)
_diffrn_detector_area_resol_mean 10.3712
_diffrn_measured_fraction_theta_full 0.999
_diffrn_measured_fraction_theta_max 0.999
_diffrn_measurement_device_type 'Xcalibur, Ruby, Gemini ultra'
_diffrn_measurement_method '\w scans'
_diffrn_radiation_monochromator graphite
_diffrn_radiation_source 'fine-focus sealed tube'
_diffrn_radiation_type MoK\a
_diffrn_radiation_wavelength 0.71073
_diffrn_reflns_av_R_equivalents 0.0380
_diffrn_reflns_av_sigmaI/netI 0.0279
_diffrn_reflns_limit_h_max 6
_diffrn_reflns_limit_h_min -6
_diffrn_reflns_limit_k_max 24
_diffrn_reflns_limit_k_min -24
_diffrn_reflns_limit_l_max 13
_diffrn_reflns_limit_l_min -9
_diffrn_reflns_number 9294
_diffrn_reflns_theta_full 25.00
_diffrn_reflns_theta_max 25.03
_diffrn_reflns_theta_min 3.56
_exptl_absorpt_coefficient_mu 0.115
_exptl_absorpt_correction_T_max 0.9886
_exptl_absorpt_correction_T_min 0.9774
_exptl_absorpt_correction_type multi-scan
_exptl_absorpt_process_details
;
CrysAlisPro, Agilent Technologies,
Version 1.171.35.21 (release 20-01-2012 CrysAlis171 .NET)
(compiled Jan 23 2012,18:06:46)
Empirical absorption correction using spherical harmonics,
 implemented in SCALE3 ABSPACK scaling algorithm.
;
_exptl_crystal_colour colorless
_exptl_crystal_density_diffrn 1.383
_exptl_crystal_density_method 'not measured'
_exptl_crystal_description prism
_exptl_crystal_F_000 552
_exptl_crystal_size_max 0.20
_exptl_crystal_size_mid 0.10
_exptl_crystal_size_min 0.10
_refine_diff_density_max 0.283
_refine_diff_density_min -0.177
_refine_diff_density_rms 0.035
_refine_ls_extinction_method none
_refine_ls_goodness_of_fit_ref 1.071
_refine_ls_hydrogen_treatment mixed
_refine_ls_matrix_type full
_refine_ls_number_parameters 176
_refine_ls_number_reflns 2200
_refine_ls_number_restraints 0
_refine_ls_restrained_S_all 1.071
_refine_ls_R_factor_all 0.0479
_refine_ls_R_factor_gt 0.0413
_refine_ls_shift/su_max 0.000
_refine_ls_shift/su_mean 0.000
_refine_ls_structure_factor_coef Fsqd
_refine_ls_weighting_details 'calc w=1/[\s^2^(Fo^2^)+(0.0417P)^2^+0.4382P] where P=(Fo^2^+2Fc^2^)/3'
_refine_ls_weighting_scheme calc
_refine_ls_wR_factor_gt 0.1015
_refine_ls_wR_factor_ref 0.1056
_reflns_number_gt 1918
_reflns_number_total 2200
_reflns_threshold_expression >2sigma(I)
_cod_data_source_file cg500181t_si_002.cif
_cod_data_source_block ETI-OXA
_cod_depositor_comments 'Adding full bibliography for 4510871--4510880.cif.'
_cod_original_cell_volume 1249.58(8)
_cod_original_sg_symbol_H-M 'P 21/c'
_cod_database_code 4510879

loop_
_symmetry_equiv_pos_as_xyz
'x, y, z'
'-x, y+1/2, -z+1/2'
'-x, -y, -z'
'x, -y-1/2, z-1/2'

loop_
_atom_site_label
_atom_site_type_symbol
_atom_site_fract_x
_atom_site_fract_y
_atom_site_fract_z
_atom_site_U_iso_or_equiv
_atom_site_adp_type
_atom_site_occupancy
_atom_site_symmetry_multiplicity
_atom_site_calc_flag
_atom_site_refinement_flags
C1 C 0.0885(3) 0.20309(7) 0.69985(16) 0.0333(4) Uani 1 1 d .
C2 C 0.1559(3) 0.24698(8) 0.60220(18) 0.0449(5) Uani 1 1 d .
H2A H 0.2265 0.2876 0.6385 0.054 Uiso 1 1 calc R
H2B H 0.0181 0.2579 0.5405 0.054 Uiso 1 1 calc R
C3 C 0.3348(3) 0.20751(9) 0.54424(19) 0.0483(5) Uani 1 1 d .
H3A H 0.2734 0.1987 0.4575 0.058 Uiso 1 1 calc R
H3B H 0.4827 0.2317 0.5501 0.058 Uiso 1 1 calc R
C5 C 0.1815(3) 0.09399(8) 0.79363(17) 0.0357(4) Uani 1 1 d .
C4 C 0.3736(3) 0.14329(9) 0.61725(19) 0.0486(5) Uani 1 1 d .
H4A H 0.3398 0.1055 0.5626 0.058 Uiso 1 1 calc R
H4B H 0.5358 0.1401 0.6611 0.058 Uiso 1 1 calc R
C6 C 0.0142(3) 0.03908(8) 0.73699(17) 0.0361(4) Uani 1 1 d .
C7 C 0.4167(3) 0.06740(9) 0.86124(19) 0.0460(5) Uani 1 1 d .
H7A H 0.3863 0.0310 0.9139 0.055 Uiso 1 1 calc R
H7B H 0.5060 0.0502 0.8007 0.055 Uiso 1 1 calc R
C9 C 0.5662(4) 0.11866(11) 0.9403(2) 0.0579(6) Uani 1 1 d .
H9A H 0.6018 0.1542 0.8884 0.087 Uiso 1 1 calc R
H9B H 0.7112 0.0987 0.9810 0.087 Uiso 1 1 calc R
H9C H 0.4801 0.1355 1.0014 0.087 Uiso 1 1 calc R
C10 C 0.6972(3) 0.35765(8) 0.83186(16) 0.0392(4) Uani 1 1 d .
C11 C 0.5058(3) 0.41167(8) 0.81697(16) 0.0358(4) Uani 1 1 d .
N1 N 0.2073(2) 0.14640(6) 0.70466(13) 0.0325(3) Uani 1 1 d .
N3 N -0.1038(3) 0.04575(8) 0.62386(15) 0.0428(4) Uani 1 1 d .
O1 O -0.0574(2) 0.21560(6) 0.76838(13) 0.0491(4) Uani 1 1 d .
O2 O -0.0090(2) -0.00934(6) 0.80359(13) 0.0581(4) Uani 1 1 d .
O3 O 0.6703(2) 0.31503(7) 0.74352(13) 0.0579(4) Uani 1 1 d .
H3E H 0.7728 0.2865 0.7588 0.069 Uiso 1 1 calc R
O4 O 0.8504(3) 0.35696(8) 0.92120(15) 0.0768(5) Uani 1 1 d .
O5 O 0.3316(2) 0.40219(6) 0.72609(13) 0.0555(4) Uani 1 1 d .
H5A H 0.2377 0.4330 0.7227 0.067 Uiso 1 1 calc R
O6 O 0.5263(2) 0.45728(6) 0.88811(12) 0.0522(4) Uani 1 1 d .
H5 H 0.099(3) 0.1154(9) 0.8594(19) 0.047(5) Uiso 1 1 d .
H3C H -0.209(4) 0.0161(11) 0.595(2) 0.057(6) Uiso 1 1 d .
H3D H -0.083(4) 0.0795(11) 0.576(2) 0.055(6) Uiso 1 1 d .

loop_
_atom_site_aniso_label
_atom_site_aniso_U_11
_atom_site_aniso_U_22
_atom_site_aniso_U_33
_atom_site_aniso_U_23
_atom_site_aniso_U_13
_atom_site_aniso_U_12
C1 0.0304(8) 0.0261(8) 0.0409(10) -0.0045(7) -0.0009(7) 0.0003(6)
C2 0.0498(10) 0.0295(9) 0.0525(12) 0.0052(8) 0.0008(9) -0.0046(7)
C3 0.0465(10) 0.0514(11) 0.0474(12) 0.0034(9) 0.0092(9) -0.0127(9)
C5 0.0371(9) 0.0295(8) 0.0391(10) 0.0026(7) 0.0033(8) -0.0002(7)
C4 0.0459(10) 0.0492(11) 0.0548(12) 0.0021(9) 0.0203(9) 0.0067(9)
C6 0.0322(8) 0.0302(9) 0.0439(11) 0.0048(7) 0.0011(8) 0.0005(7)
C7 0.0442(10) 0.0417(10) 0.0479(11) 0.0031(8) -0.0036(9) -0.0006(8)
C9 0.0525(12) 0.0672(13) 0.0498(13) -0.0040(10) -0.0030(10) -0.0149(10)
C10 0.0449(10) 0.0364(9) 0.0342(10) -0.0039(7) 0.0007(8) 0.0083(7)
C11 0.0424(9) 0.0319(8) 0.0318(9) -0.0012(7) 0.0027(8) 0.0053(7)
N1 0.0304(7) 0.0267(7) 0.0405(8) 0.0003(6) 0.0065(6) 0.0020(5)
N3 0.0448(9) 0.0361(8) 0.0430(10) 0.0060(7) -0.0049(7) -0.0090(7)
O1 0.0511(8) 0.0413(7) 0.0575(9) -0.0001(6) 0.0168(7) 0.0155(6)
O2 0.0576(8) 0.0466(8) 0.0601(9) 0.0213(7) -0.0171(7) -0.0203(6)
O3 0.0628(9) 0.0529(8) 0.0501(9) -0.0183(7) -0.0116(7) 0.0292(7)
O4 0.0803(11) 0.0721(10) 0.0624(10) -0.0284(8) -0.0305(9) 0.0428(8)
O5 0.0516(8) 0.0433(7) 0.0624(9) -0.0190(6) -0.0152(7) 0.0188(6)
O6 0.0592(8) 0.0452(7) 0.0458(8) -0.0146(6) -0.0083(6) 0.0195(6)

loop_
_atom_type_symbol
_atom_type_description
_atom_type_scat_dispersion_real
_atom_type_scat_dispersion_imag
_atom_type_scat_source
C C 0.0033 0.0016 'International Tables Vol C Tables 4.2.6.8 and 6.1.1.4'
H H 0.0000 0.0000 'International Tables Vol C Tables 4.2.6.8 and 6.1.1.4'
N N 0.0061 0.0033 'International Tables Vol C Tables 4.2.6.8 and 6.1.1.4'
O O 0.0106 0.0060 'International Tables Vol C Tables 4.2.6.8 and 6.1.1.4'

loop_
_geom_angle_atom_site_label_1
_geom_angle_atom_site_label_2
_geom_angle_atom_site_label_3
_geom_angle
O1 C1 N1 123.03(15)
O1 C1 C2 126.63(15)
N1 C1 C2 110.34(14)
C1 C2 C3 105.25(14)
C1 C2 H2A 110.7
C3 C2 H2A 110.7
C1 C2 H2B 110.7
C3 C2 H2B 110.7
H2A C2 H2B 108.8
C4 C3 C2 106.07(15)
C4 C3 H3A 110.5
C2 C3 H3A 110.5
C4 C3 H3B 110.5
C2 C3 H3B 110.5
H3A C3 H3B 108.7
N1 C5 C7 113.38(14)
N1 C5 C6 112.77(14)
C7 C5 C6 112.32(13)
N1 C5 H5 105.9(10)
C7 C5 H5 106.6(11)
C6 C5 H5 105.1(10)
N1 C4 C3 104.75(14)
N1 C4 H4A 110.8
C3 C4 H4A 110.8
N1 C4 H4B 110.8
C3 C4 H4B 110.8
H4A C4 H4B 108.9
O2 C6 N3 123.05(16)
O2 C6 C5 117.43(15)
N3 C6 C5 119.47(15)
C9 C7 C5 113.54(16)
C9 C7 H7A 108.9
C5 C7 H7A 108.9
C9 C7 H7B 108.9
C5 C7 H7B 108.9
H7A C7 H7B 107.7
C7 C9 H9A 109.5
C7 C9 H9B 109.5
H9A C9 H9B 109.5
C7 C9 H9C 109.5
H9A C9 H9C 109.5
H9B C9 H9C 109.5
O4 C10 O3 125.62(16)
O4 C10 C11 120.21(15)
O3 C10 C11 114.15(15)
O6 C11 O5 125.98(15)
O6 C11 C10 119.48(15)
O5 C11 C10 114.54(14)
C1 N1 C4 113.42(14)
C1 N1 C5 122.74(14)
C4 N1 C5 123.77(13)
C6 N3 H3C 118.5(15)
C6 N3 H3D 122.7(14)
H3C N3 H3D 119(2)
C10 O3 H3E 109.5
C11 O5 H5A 109.5

loop_
_geom_bond_atom_site_label_1
_geom_bond_atom_site_label_2
_geom_bond_distance
C1 O1 1.243(2)
C1 N1 1.331(2)
C1 C2 1.492(2)
C2 C3 1.522(3)
C2 H2A 0.9700
C2 H2B 0.9700
C3 C4 1.522(3)
C3 H3A 0.9700
C3 H3B 0.9700
C5 N1 1.465(2)
C5 C7 1.517(2)
C5 C6 1.526(2)
C5 H5 1.02(2)
C4 N1 1.464(2)
C4 H4A 0.9700
C4 H4B 0.9700
C6 O2 1.243(2)
C6 N3 1.310(2)
C7 C9 1.516(3)
C7 H7A 0.9700
C7 H7B 0.9700
C9 H9A 0.9600
C9 H9B 0.9600
C9 H9C 0.9600
C10 O4 1.194(2)
C10 O3 1.285(2)
C10 C11 1.537(2)
C11 O6 1.201(2)
C11 O5 1.294(2)
N3 H3C 0.87(2)
N3 H3D 0.88(2)
O3 H3E 0.8200
O5 H5A 0.8200

loop_
_geom_torsion_atom_site_label_1
_geom_torsion_atom_site_label_2
_geom_torsion_atom_site_label_3
_geom_torsion_atom_site_label_4
_geom_torsion
O1 C1 C2 C3 -178.58(17)
N1 C1 C2 C3 1.1(2)
C1 C2 C3 C4 -3.2(2)
C2 C3 C4 N1 4.1(2)
N1 C5 C6 O2 176.24(15)
C7 C5 C6 O2 46.6(2)
N1 C5 C6 N3 -6.2(2)
C7 C5 C6 N3 -135.85(17)
N1 C5 C7 C9 62.5(2)
C6 C5 C7 C9 -168.16(16)
O4 C10 C11 O6 8.5(3)
O3 C10 C11 O6 -173.15(17)
O4 C10 C11 O5 -170.78(19)
O3 C10 C11 O5 7.6(2)
O1 C1 N1 C4 -178.64(16)
C2 C1 N1 C4 1.7(2)
O1 C1 N1 C5 -1.6(2)
C2 C1 N1 C5 178.71(14)
C3 C4 N1 C1 -3.7(2)
C3 C4 N1 C5 179.30(15)
C7 C5 N1 C1 -131.81(16)
C6 C5 N1 C1 99.13(18)
C7 C5 N1 C4 44.9(2)
C6 C5 N1 C4 -84.12(19)
